data_4302942
loop_
_publ_author_name
'Abraham B. Alemayehu'
'Emmanuel Gonzalez'
'Lars Kristian Hansen'
'Abhik Ghosh'

_publ_section_title
;
Copper Corroles Are Inherently Saddled
;
_journal_name_full 'Inorganic Chemistry'
_journal_page_first 7794
_journal_page_last 7799
_journal_paper_doi 10.1021/ic900744v
_journal_volume 48
_journal_year 2009
_chemical_formula_moiety 'C38 H25 Cu N4 O '
_chemical_formula_sum 'C38 H25 Cu N4 O'
_chemical_formula_weight 617.17
_space_group_IT_number 14
_symmetry_cell_setting monoclinic
_symmetry_Int_Tables_number 14
_symmetry_space_group_name_Hall '-P 2yn'
_symmetry_space_group_name_H-M 'P 1 21/n 1'
_cell_angle_alpha 90.0000
_cell_angle_beta 90.383(14)
_cell_angle_gamma 90.0000
_cell_formula_units_Z 4
_cell_length_a 10.489(6)
_cell_length_b 22.164(12)
_cell_length_c 12.456(7)
_cell_measurement_reflns_used 6162
_cell_measurement_temperature 293.1
_cell_measurement_theta_max 30.5
_cell_measurement_theta_min 2.5
_cell_volume 2896(3)
_computing_cell_refinement CrystalClear
_computing_data_collection CrystalClear
_computing_data_reduction CrystalStructure
_computing_publication_material 'CrystalStructure 3.7.0'
_computing_structure_refinement CRYSTALS
_computing_structure_solution SIR92
_diffrn_detector_area_resol_mean 7.31
_diffrn_measured_fraction_theta_full 0.782
_diffrn_measured_fraction_theta_max 0.782
_diffrn_measurement_device_type 'Rigaku Saturn'
_diffrn_measurement_method \w
_diffrn_radiation_type 'Mo K\a'
_diffrn_radiation_wavelength 0.71070
_diffrn_reflns_av_R_equivalents 0.056
_diffrn_reflns_limit_h_max 14
_diffrn_reflns_limit_h_min -13
_diffrn_reflns_limit_k_max 30
_diffrn_reflns_limit_k_min -21
_diffrn_reflns_limit_l_max 11
_diffrn_reflns_limit_l_min -17
_diffrn_reflns_number 12434
_diffrn_reflns_theta_full 30.52
_diffrn_reflns_theta_max 30.52
_exptl_absorpt_coefficient_mu 0.793
_exptl_absorpt_correction_T_max 0.819
_exptl_absorpt_correction_T_min 0.513
_exptl_absorpt_correction_type multi-scan
_exptl_absorpt_process_details 'Jacobson, R. (1998) Private communication'
_exptl_crystal_colour colorless
_exptl_crystal_density_diffrn 1.416
_exptl_crystal_density_method 'not measured'
_exptl_crystal_description prism
_exptl_crystal_F_000 1272.00
_exptl_crystal_size_max 0.40
_exptl_crystal_size_mid 0.30
_exptl_crystal_size_min 0.25
_refine_diff_density_max 0.54
_refine_diff_density_min -0.58
_refine_ls_extinction_method none
_refine_ls_goodness_of_fit_ref 1.068
_refine_ls_hydrogen_treatment refall
_refine_ls_number_parameters 422
_refine_ls_number_reflns 2525
_refine_ls_R_factor_gt 0.0609
_refine_ls_shift/su_max 0.0050
_refine_ls_structure_factor_coef F
_refine_ls_weighting_details
;
    Chebychev polynomial with 3 parameters (Carruthers & Watkin, 1979)
    11.9020    -3.6065    6.5707
;
_refine_ls_weighting_scheme calc
_refine_ls_wR_factor_ref 0.0723
_reflns_number_gt 2473
_reflns_number_total 6911
_reflns_threshold_expression F^2^>2.0\s(F^2^)
_cod_data_source_file ic900744v_si_002_2.cif
_cod_data_source_block '__abra10MeOa'
_cod_original_formula_sum 'C38 H25 Cu N4 O '
_cod_database_code 4302942

loop_
_symmetry_equiv_pos_site_id
_symmetry_equiv_pos_as_xyz
1 +X,+Y,+Z
2 1/2-X,1/2+Y,1/2-Z
3 -X,-Y,-Z
4 1/2+X,1/2-Y,1/2+Z

loop_
_atom_site_label
_atom_site_type_symbol
_atom_site_fract_x
_atom_site_fract_y
_atom_site_fract_z
_atom_site_U_iso_or_equiv
_atom_site_adp_type
_atom_site_occupancy
_atom_site_symmetry_multiplicity
_atom_site_calc_flag
_atom_site_refinement_flags
_atom_site_disorder_assembly
_atom_site_disorder_group
Cu1 Cu 0.17914(9) 0.04428(4) 0.94512(6) 0.0402(2) Uani 1.00 1 d . . .
O1 O -0.3618(5) -0.0465(2) 0.4143(4) 0.0541(16) Uani 1.00 1 d . . .
N1 N 0.1329(5) -0.0322(2) 0.8854(4) 0.0380(16) Uani 1.00 1 d . . .
N2 N 0.2842(6) 0.0065(2) 1.0494(4) 0.0434(19) Uani 1.00 1 d . . .
N3 N 0.2682(6) 0.1140(2) 0.9928(5) 0.0431(18) Uani 1.00 1 d . . .
N4 N 0.0633(5) 0.0925(2) 0.8639(4) 0.0359(16) Uani 1.00 1 d . . .
C1 C 0.1601(7) -0.0877(3) 0.9305(5) 0.039(2) Uani 1.00 1 d . . .
C2 C 0.0681(7) -0.1303(3) 0.8903(5) 0.044(2) Uani 1.00 1 d . . .
C3 C -0.0112(8) -0.1016(3) 0.8219(5) 0.046(2) Uani 1.00 1 d . . .
C4 C 0.0273(6) -0.0394(3) 0.8187(5) 0.0380(19) Uani 1.00 1 d . . .
C5 C -0.0279(7) 0.0083(3) 0.7598(5) 0.040(2) Uani 1.00 1 d . . .
C6 C -0.0072(7) 0.0701(3) 0.7778(5) 0.038(2) Uani 1.00 1 d . . .
C7 C -0.0501(7) 0.1194(3) 0.7140(5) 0.040(2) Uani 1.00 1 d . . .
C8 C -0.0018(7) 0.1707(3) 0.7588(5) 0.040(2) Uani 1.00 1 d . . .
C9 C 0.0703(7) 0.1539(2) 0.8503(5) 0.040(2) Uani 1.00 1 d . . .
C10 C 0.1475(7) 0.1941(3) 0.9146(5) 0.042(2) Uani 1.00 1 d . . .
C11 C 0.2392(7) 0.1742(3) 0.9861(6) 0.041(2) Uani 1.00 1 d . . .
C12 C 0.3154(8) 0.2051(3) 1.0660(6) 0.053(2) Uani 1.00 1 d . . .
C13 C 0.3803(8) 0.1626(3) 1.1218(6) 0.052(2) Uani 1.00 1 d . . .
C14 C 0.3479(7) 0.1053(3) 1.0759(5) 0.041(2) Uani 1.00 1 d . . .
C15 C 0.3744(6) 0.0431(3) 1.0962(5) 0.0394(19) Uani 1.00 1 d . . .
C16 C 0.4733(8) 0.0062(3) 1.1404(5) 0.049(2) Uani 1.00 1 d . . .
C17 C 0.4433(7) -0.0524(3) 1.1168(5) 0.045(2) Uani 1.00 1 d . . .
C18 C 0.3254(8) -0.0514(2) 1.0577(5) 0.0432(19) Uani 1.00 1 d . . .
C19 C 0.2581(7) -0.0989(3) 1.0068(5) 0.039(2) Uani 1.00 1 d . . .
C20 C -0.1183(7) -0.0084(2) 0.6717(5) 0.038(2) Uani 1.00 1 d . . .
C21 C -0.0771(7) -0.0466(3) 0.5887(5) 0.0414(19) Uani 1.00 1 d . . .
C22 C -0.1560(7) -0.0603(3) 0.5019(5) 0.044(2) Uani 1.00 1 d . . .
C23 C -0.2742(7) -0.0360(2) 0.4962(5) 0.0377(19) Uani 1.00 1 d . . .
C24 C -0.3217(7) 0.0021(3) 0.5783(6) 0.045(2) Uani 1.00 1 d . . .
C25 C -0.2410(7) 0.0153(3) 0.6634(5) 0.044(2) Uani 1.00 1 d . . .
C26 C -0.3280(10) -0.0902(4) 0.3366(7) 0.081(3) Uani 1.00 1 d . . .
C27 C 0.1270(8) 0.2614(2) 0.8999(5) 0.045(2) Uani 1.00 1 d . . .
C28 C 0.0048(8) 0.2862(3) 0.9131(5) 0.048(2) Uani 1.00 1 d . . .
C29 C -0.0135(10) 0.3477(3) 0.9024(6) 0.065(2) Uani 1.00 1 d . . .
C30 C 0.0884(12) 0.3846(3) 0.8770(7) 0.072(3) Uani 1.00 1 d . . .
C31 C 0.2073(11) 0.3611(4) 0.8633(8) 0.077(3) Uani 1.00 1 d . . .
C32 C 0.2269(9) 0.2980(3) 0.8755(7) 0.065(3) Uani 1.00 1 d . . .
C33 C 0.2954(8) -0.1634(3) 1.0317(5) 0.048(2) Uani 1.00 1 d . . .
C34 C 0.3161(8) -0.1805(3) 1.1388(6) 0.052(2) Uani 1.00 1 d . . .
C35 C 0.3522(9) -0.2388(3) 1.1647(7) 0.066(3) Uani 1.00 1 d . . .
C36 C 0.3697(9) -0.2803(3) 1.0847(7) 0.070(3) Uani 1.00 1 d . . .
C37 C 0.3479(9) -0.2645(3) 0.9796(7) 0.068(3) Uani 1.00 1 d . . .
C38 C 0.3119(7) -0.2062(3) 0.9522(6) 0.050(2) Uani 1.00 1 d . . .
H1 H 0.0648 -0.1720 0.9083 0.053 Uiso 1.00 1 c R . .
H2 H -0.0798 -0.1189 0.7824 0.055 Uiso 1.00 1 c R . .
H3 H -0.1019 0.1167 0.6514 0.048 Uiso 1.00 1 c R . .
H4 H -0.0143 0.2108 0.7339 0.048 Uiso 1.00 1 c R . .
H5 H 0.3188 0.2475 1.0770 0.064 Uiso 1.00 1 c R . .
H6 H 0.4375 0.1692 1.1801 0.063 Uiso 1.00 1 c R . .
H7 H 0.5461 0.0200 1.1790 0.059 Uiso 1.00 1 c R . .
H8 H 0.4904 -0.0874 1.1365 0.054 Uiso 1.00 1 c R . .
H9 H 0.0063 -0.0631 0.5926 0.050 Uiso 1.00 1 c R . .
H10 H -0.1275 -0.0868 0.4473 0.053 Uiso 1.00 1 c R . .
H11 H -0.4059 0.0178 0.5740 0.054 Uiso 1.00 1 c R . .
H12 H -0.2699 0.0410 0.7192 0.053 Uiso 1.00 1 c R . .
H13 H -0.0650 0.2605 0.9297 0.058 Uiso 1.00 1 c R . .
H14 H -0.0955 0.3649 0.9121 0.078 Uiso 1.00 1 c R . .
H15 H 0.0760 0.4269 0.8688 0.086 Uiso 1.00 1 c R . .
H16 H 0.2766 0.3867 0.8456 0.092 Uiso 1.00 1 c R . .
H17 H 0.3094 0.2810 0.8671 0.078 Uiso 1.00 1 c R . .
H18 H 0.3059 -0.1515 1.1941 0.062 Uiso 1.00 1 c R . .
H19 H 0.3638 -0.2502 1.2376 0.080 Uiso 1.00 1 c R . .
H20 H 0.3987 -0.3198 1.1016 0.085 Uiso 1.00 1 c R . .
H21 H 0.3570 -0.2939 0.9246 0.082 Uiso 1.00 1 c R . .
H22 H 0.2969 -0.1956 0.8793 0.060 Uiso 1.00 1 c R . .
H23 H -0.2848 -0.0711 0.2790 0.097 Uiso 1.00 1 c R . .
H24 H -0.4033 -0.1090 0.3101 0.097 Uiso 1.00 1 c R . .
H25 H -0.2740 -0.1198 0.3680 0.097 Uiso 1.00 1 c R . .

loop_
_atom_site_aniso_label
_atom_site_aniso_U_11
_atom_site_aniso_U_22
_atom_site_aniso_U_33
_atom_site_aniso_U_12
_atom_site_aniso_U_13
_atom_site_aniso_U_23
Cu1 0.0475(5) 0.0343(3) 0.0386(4) -0.0007(5) -0.0078(3) -0.0030(4)
O1 0.052(3) 0.061(3) 0.050(3) 0.005(2) -0.016(2) -0.010(2)
N1 0.041(3) 0.034(3) 0.038(2) 0.003(2) -0.008(2) 0.003(2)
N2 0.046(4) 0.044(3) 0.041(3) -0.001(2) -0.012(3) -0.002(2)
N3 0.039(4) 0.040(3) 0.050(3) -0.006(2) -0.008(3) -0.007(2)
N4 0.028(3) 0.036(3) 0.043(3) 0.004(2) -0.007(2) -0.003(2)
C1 0.041(5) 0.041(3) 0.035(3) -0.002(3) -0.002(3) -0.005(3)
C2 0.055(5) 0.040(3) 0.036(3) -0.002(3) -0.009(3) 0.004(3)
C3 0.049(5) 0.046(4) 0.042(4) -0.007(3) -0.005(3) -0.008(3)
C4 0.034(4) 0.044(3) 0.035(3) 0.004(3) -0.009(3) -0.006(3)
C5 0.035(4) 0.041(4) 0.042(3) 0.003(3) -0.006(3) 0.001(3)
C6 0.029(4) 0.047(3) 0.038(3) 0.004(3) -0.003(3) -0.001(3)
C7 0.043(4) 0.045(4) 0.033(3) 0.008(3) -0.004(3) -0.000(3)
C8 0.034(4) 0.038(3) 0.048(4) 0.004(3) -0.003(3) 0.003(3)
C9 0.041(4) 0.036(3) 0.043(4) 0.005(3) 0.005(3) 0.002(2)
C10 0.047(5) 0.034(3) 0.045(4) -0.006(3) 0.001(3) -0.004(3)
C11 0.042(5) 0.037(3) 0.046(4) -0.006(3) 0.001(3) 0.002(3)
C12 0.066(5) 0.042(3) 0.052(4) -0.012(4) -0.009(4) -0.017(3)
C13 0.067(6) 0.043(4) 0.047(4) -0.008(4) -0.016(4) -0.004(3)
C14 0.023(4) 0.050(4) 0.049(4) -0.002(3) 0.001(3) -0.007(3)
C15 0.034(4) 0.053(4) 0.031(3) -0.009(4) -0.005(3) 0.001(3)
C16 0.043(5) 0.067(5) 0.037(4) -0.004(4) -0.018(3) 0.005(3)
C17 0.054(5) 0.047(4) 0.035(3) 0.000(3) -0.010(3) 0.003(3)
C18 0.050(4) 0.042(4) 0.038(3) 0.002(4) -0.003(3) -0.004(3)
C19 0.043(5) 0.038(3) 0.036(3) 0.001(3) 0.008(3) -0.001(3)
C20 0.041(4) 0.036(3) 0.035(3) -0.000(3) -0.003(3) -0.001(2)
C21 0.034(4) 0.038(3) 0.052(4) 0.009(3) -0.007(3) -0.005(3)
C22 0.044(5) 0.043(4) 0.045(4) -0.001(3) -0.001(3) -0.007(3)
C23 0.038(4) 0.042(4) 0.033(3) -0.000(3) -0.006(3) 0.003(3)
C24 0.027(4) 0.050(4) 0.058(4) 0.000(3) -0.003(3) -0.002(3)
C25 0.040(5) 0.043(3) 0.048(4) 0.002(3) 0.002(3) -0.012(3)
C26 0.074(7) 0.111(8) 0.058(5) 0.011(6) -0.029(5) -0.027(5)
C27 0.067(6) 0.032(3) 0.038(3) 0.004(3) -0.007(3) -0.007(2)
C28 0.061(5) 0.038(3) 0.046(4) 0.008(3) 0.004(3) -0.002(3)
C29 0.079(7) 0.055(5) 0.060(5) 0.024(4) 0.003(5) -0.010(4)
C30 0.116(9) 0.033(4) 0.065(5) -0.002(5) -0.012(6) -0.007(3)
C31 0.097(9) 0.048(5) 0.084(7) -0.024(5) -0.011(6) -0.001(4)
C32 0.075(7) 0.045(4) 0.076(5) -0.004(4) -0.007(5) -0.002(4)
C33 0.060(6) 0.038(3) 0.047(4) -0.001(3) 0.006(4) 0.009(3)
C34 0.069(6) 0.041(4) 0.046(4) 0.001(4) 0.001(4) 0.005(3)
C35 0.082(7) 0.058(5) 0.059(5) 0.018(5) 0.005(5) 0.017(4)
C36 0.088(7) 0.037(4) 0.087(7) 0.018(4) 0.013(5) 0.016(4)
C37 0.098(8) 0.036(4) 0.071(6) 0.003(4) 0.009(5) -0.000(4)
C38 0.054(5) 0.048(4) 0.048(4) 0.006(3) 0.004(4) -0.006(3)

loop_
_atom_type_symbol
_atom_type_description
_atom_type_scat_dispersion_real
_atom_type_scat_dispersion_imag
_atom_type_scat_source
C C 0.003 0.002
;
International Tables for Crystallography
(1992, Vol. C, Tables 4.2.6.8 and 6.1.1.4)
;
H H 0.000 0.000
;
International Tables for Crystallography
(1992, Vol. C, Table 6.1.1.4)
;
Cu Cu 0.320 1.265
;
International Tables for Crystallography
(1992, Vol. C, Tables 4.2.6.8 and 6.1.1.4)
;
N N 0.006 0.003
;
International Tables for Crystallography
(1992, Vol. C, Tables 4.2.6.8 and 6.1.1.4)
;
O O 0.011 0.006
;
International Tables for Crystallography
(1992, Vol. C, Tables 4.2.6.8 and 6.1.1.4)
;

loop_
_geom_angle_atom_site_label_1
_geom_angle_atom_site_label_2
_geom_angle_atom_site_label_3
_geom_angle
_geom_angle_publ_flag
_geom_angle_site_symmetry_1
_geom_angle_site_symmetry_2
_geom_angle_site_symmetry_3
N1 Cu1 N2 91.1(2) ? . . .
N1 Cu1 N3 165.0(2) ? . . .
N1 Cu1 N4 97.6(2) ? . . .
N2 Cu1 N3 82.1(2) ? . . .
N2 Cu1 N4 168.3(2) ? . . .
N3 Cu1 N4 91.2(2) ? . . .
C23 O1 C26 116.7(6) ? . . .
Cu1 N1 C1 125.5(4) ? . . .
Cu1 N1 C4 122.3(4) ? . . .
C1 N1 C4 107.5(5) ? . . .
Cu1 N2 C15 115.1(4) ? . . .
Cu1 N2 C18 130.9(5) ? . . .
C15 N2 C18 108.0(6) ? . . .
Cu1 N3 C11 131.7(5) ? . . .
Cu1 N3 C14 115.3(4) ? . . .
C11 N3 C14 108.8(6) ? . . .
Cu1 N4 C6 123.0(4) ? . . .
Cu1 N4 C9 126.0(4) ? . . .
C6 N4 C9 106.6(5) ? . . .
N1 C1 C2 107.9(6) ? . . .
N1 C1 C19 125.1(6) ? . . .
C2 C1 C19 126.9(6) ? . . .
C1 C2 C3 108.6(6) ? . . .
C2 C3 C4 107.4(6) ? . . .
N1 C4 C3 108.5(6) ? . . .
N1 C4 C5 123.2(6) ? . . .
C3 C4 C5 128.3(6) ? . . .
C4 C5 C6 125.9(6) ? . . .
C4 C5 C20 117.0(6) ? . . .
C6 C5 C20 117.1(6) ? . . .
N4 C6 C5 123.5(6) ? . . .
N4 C6 C7 108.8(6) ? . . .
C5 C6 C7 127.7(6) ? . . .
C6 C7 C8 107.2(6) ? . . .
C7 C8 C9 107.9(6) ? . . .
N4 C9 C8 109.3(6) ? . . .
N4 C9 C10 125.0(6) ? . . .
C8 C9 C10 125.5(6) ? . . .
C9 C10 C11 123.2(6) ? . . .
C9 C10 C27 117.4(6) ? . . .
C11 C10 C27 119.3(6) ? . . .
N3 C11 C10 120.2(6) ? . . .
N3 C11 C12 107.4(6) ? . . .
C10 C11 C12 132.4(6) ? . . .
C11 C12 C13 107.4(6) ? . . .
C12 C13 C14 107.2(7) ? . . .
N3 C14 C13 109.0(6) ? . . .
N3 C14 C15 113.3(6) ? . . .
C13 C14 C15 137.7(6) ? . . .
N2 C15 C14 111.3(6) ? . . .
N2 C15 C16 108.7(6) ? . . .
C14 C15 C16 139.5(7) ? . . .
C15 C16 C17 107.2(7) ? . . .
C16 C17 C18 107.0(6) ? . . .
N2 C18 C17 109.1(6) ? . . .
N2 C18 C19 120.8(7) ? . . .
C17 C18 C19 130.0(6) ? . . .
C1 C19 C18 121.8(6) ? . . .
C1 C19 C33 119.3(6) ? . . .
C18 C19 C33 118.9(6) ? . . .
C5 C20 C21 119.6(6) ? . . .
C5 C20 C25 122.9(6) ? . . .
C21 C20 C25 117.4(6) ? . . .
C20 C21 C22 121.3(6) ? . . .
C21 C22 C23 119.6(6) ? . . .
O1 C23 C22 125.0(6) ? . . .
O1 C23 C24 113.3(6) ? . . .
C22 C23 C24 121.7(6) ? . . .
C23 C24 C25 117.5(6) ? . . .
C20 C25 C24 122.4(6) ? . . .
C10 C27 C28 119.9(6) ? . . .
C10 C27 C32 120.3(7) ? . . .
C28 C27 C32 119.8(6) ? . . .
C27 C28 C29 120.0(7) ? . . .
C28 C29 C30 119.9(9) ? . . .
C29 C30 C31 120.7(8) ? . . .
C30 C31 C32 119.7(9) ? . . .
C27 C32 C31 120.0(9) ? . . .
C19 C33 C34 119.3(6) ? . . .
C19 C33 C38 122.3(6) ? . . .
C34 C33 C38 118.4(6) ? . . .
C33 C34 C35 121.0(7) ? . . .
C34 C35 C36 119.6(8) ? . . .
C35 C36 C37 120.1(7) ? . . .
C36 C37 C38 121.0(7) ? . . .
C33 C38 C37 119.8(7) ? . . .
C1 C2 H1 125.5 ? . . .
C3 C2 H1 125.8 ? . . .
C2 C3 H2 126.8 ? . . .
C4 C3 H2 125.8 ? . . .
C6 C7 H3 126.0 ? . . .
C8 C7 H3 126.7 ? . . .
C7 C8 H4 126.6 ? . . .
C9 C8 H4 125.5 ? . . .
C11 C12 H5 126.0 ? . . .
C13 C12 H5 126.6 ? . . .
C12 C13 H6 126.7 ? . . .
C14 C13 H6 126.1 ? . . .
C15 C16 H7 126.1 ? . . .
C17 C16 H7 126.7 ? . . .
C16 C17 H8 126.9 ? . . .
C18 C17 H8 126.1 ? . . .
C20 C21 H9 118.8 ? . . .
C22 C21 H9 119.9 ? . . .
C21 C22 H10 120.3 ? . . .
C23 C22 H10 120.1 ? . . .
C23 C24 H11 120.6 ? . . .
C25 C24 H11 121.9 ? . . .
C20 C25 H12 118.1 ? . . .
C24 C25 H12 119.5 ? . . .
O1 C26 H23 109.5 ? . . .
O1 C26 H24 109.0 ? . . .
O1 C26 H25 110.0 ? . . .
H23 C26 H24 109.5 ? . . .
H23 C26 H25 109.5 ? . . .
H24 C26 H25 109.5 ? . . .
C27 C28 H13 119.8 ? . . .
C29 C28 H13 120.2 ? . . .
C28 C29 H14 120.6 ? . . .
C30 C29 H14 119.5 ? . . .
C29 C30 H15 120.1 ? . . .
C31 C30 H15 119.2 ? . . .
C30 C31 H16 120.1 ? . . .
C32 C31 H16 120.2 ? . . .
C27 C32 H17 119.4 ? . . .
C31 C32 H17 120.6 ? . . .
C33 C34 H18 119.3 ? . . .
C35 C34 H18 119.7 ? . . .
C34 C35 H19 120.4 ? . . .
C36 C35 H19 119.9 ? . . .
C35 C36 H20 120.1 ? . . .
C37 C36 H20 119.8 ? . . .
C36 C37 H21 119.8 ? . . .
C38 C37 H21 119.3 ? . . .
C33 C38 H22 119.5 ? . . .
C37 C38 H22 120.6 ? . . .

loop_
_geom_bond_atom_site_label_1
_geom_bond_atom_site_label_2
_geom_bond_distance
_geom_bond_publ_flag
_geom_bond_site_symmetry_1
_geom_bond_site_symmetry_2
Cu1 N1 1.912(5) ? . .
Cu1 N2 1.894(6) ? . .
Cu1 N3 1.898(6) ? . .
Cu1 N4 1.904(5) ? . .
O1 C23 1.388(8) ? . .
O1 C26 1.416(11) ? . .
N1 C1 1.382(8) ? . .
N1 C4 1.391(9) ? . .
N2 C15 1.374(9) ? . .
N2 C18 1.356(9) ? . .
N3 C11 1.372(9) ? . .
N3 C14 1.341(9) ? . .
N4 C6 1.390(9) ? . .
N4 C9 1.374(8) ? . .
C1 C2 1.437(10) ? . .
C1 C19 1.418(10) ? . .
C2 C3 1.347(10) ? . .
C3 C4 1.436(10) ? . .
C4 C5 1.409(10) ? . .
C5 C6 1.407(10) ? . .
C5 C20 1.492(10) ? . .
C6 C7 1.422(10) ? . .
C7 C8 1.362(10) ? . .
C8 C9 1.413(10) ? . .
C9 C10 1.443(10) ? . .
C10 C11 1.379(10) ? . .
C10 C27 1.517(9) ? . .
C11 C12 1.444(11) ? . .
C12 C13 1.352(11) ? . .
C13 C14 1.433(10) ? . .
C14 C15 1.427(10) ? . .
C15 C16 1.429(11) ? . .
C16 C17 1.369(11) ? . .
C17 C18 1.435(11) ? . .
C18 C19 1.416(10) ? . .
C19 C33 1.513(10) ? . .
C20 C21 1.405(9) ? . .
C20 C25 1.394(10) ? . .
C21 C22 1.391(10) ? . .
C22 C23 1.353(10) ? . .
C23 C24 1.418(10) ? . .
C24 C25 1.384(10) ? . .
C27 C28 1.406(11) ? . .
C27 C32 1.362(12) ? . .
C28 C29 1.383(10) ? . .
C29 C30 1.385(14) ? . .
C30 C31 1.364(16) ? . .
C31 C32 1.421(12) ? . .
C33 C34 1.402(10) ? . .
C33 C38 1.385(10) ? . .
C34 C35 1.383(11) ? . .
C35 C36 1.370(12) ? . .
C36 C37 1.372(13) ? . .
C37 C38 1.389(10) ? . .
C2 H1 0.950 ? . .
C3 H2 0.950 ? . .
C7 H3 0.950 ? . .
C8 H4 0.950 ? . .
C12 H5 0.950 ? . .
C13 H6 0.950 ? . .
C16 H7 0.950 ? . .
C17 H8 0.950 ? . .
C21 H9 0.950 ? . .
C22 H10 0.950 ? . .
C24 H11 0.950 ? . .
C25 H12 0.950 ? . .
C26 H23 0.950 ? . .
C26 H24 0.950 ? . .
C26 H25 0.950 ? . .
C28 H13 0.950 ? . .
C29 H14 0.950 ? . .
C30 H15 0.950 ? . .
C31 H16 0.950 ? . .
C32 H17 0.950 ? . .
C34 H18 0.950 ? . .
C35 H19 0.950 ? . .
C36 H20 0.950 ? . .
C37 H21 0.950 ? . .
C38 H22 0.950 ? . .

loop_
_geom_torsion_atom_site_label_1
_geom_torsion_atom_site_label_2
_geom_torsion_atom_site_label_3
_geom_torsion_atom_site_label_4
_geom_torsion
_geom_torsion_publ_flag
_geom_torsion_site_symmetry_1
_geom_torsion_site_symmetry_2
_geom_torsion_site_symmetry_3
_geom_torsion_site_symmetry_4
N1 Cu1 N2 C15 160.6(5) ? . . . .
N1 Cu1 N2 C18 11.5(7) ? . . . .
N2 Cu1 N1 C1 10.0(6) ? . . . .
N2 Cu1 N1 C4 162.6(5) ? . . . .
N1 Cu1 N3 C11 137.1(9) ? . . . .
N1 Cu1 N3 C14 -68.8(11) ? . . . .
N3 Cu1 N1 C1 72.7(12) ? . . . .
N3 Cu1 N1 C4 -134.6(9) ? . . . .
N1 Cu1 N4 C6 -9.7(5) ? . . . .
N1 Cu1 N4 C9 -162.8(5) ? . . . .
N4 Cu1 N1 C1 -162.2(5) ? . . . .
N4 Cu1 N1 C4 -9.5(5) ? . . . .
N2 Cu1 N3 C11 -159.1(7) ? . . . .
N2 Cu1 N3 C14 -5.0(5) ? . . . .
N3 Cu1 N2 C15 -6.0(5) ? . . . .
N3 Cu1 N2 C18 -155.0(7) ? . . . .
N2 Cu1 N4 C6 -147.3(11) ? . . . .
N2 Cu1 N4 C9 59.5(15) ? . . . .
N4 Cu1 N2 C15 -61.3(14) ? . . . .
N4 Cu1 N2 C18 149.6(11) ? . . . .
N3 Cu1 N4 C6 158.1(5) ? . . . .
N3 Cu1 N4 C9 4.9(6) ? . . . .
N4 Cu1 N3 C11 11.3(7) ? . . . .
N4 Cu1 N3 C14 165.5(5) ? . . . .
C26 O1 C23 C22 6.1(10) ? . . . .
C26 O1 C23 C24 -172.0(6) ? . . . .
Cu1 N1 C1 C2 155.9(5) ? . . . .
Cu1 N1 C1 C19 -21.3(10) ? . . . .
Cu1 N1 C4 C3 -157.5(4) ? . . . .
Cu1 N1 C4 C5 22.6(9) ? . . . .
C1 N1 C4 C3 -0.6(7) ? . . . .
C1 N1 C4 C5 179.5(6) ? . . . .
C4 N1 C1 C2 -0.1(5) ? . . . .
C4 N1 C1 C19 -177.3(6) ? . . . .
Cu1 N2 C15 C14 15.0(7) ? . . . .
Cu1 N2 C15 C16 -158.8(4) ? . . . .
Cu1 N2 C18 C17 153.7(5) ? . . . .
Cu1 N2 C18 C19 -22.9(11) ? . . . .
C15 N2 C18 C17 3.0(8) ? . . . .
C15 N2 C18 C19 -173.6(6) ? . . . .
C18 N2 C15 C14 170.8(6) ? . . . .
C18 N2 C15 C16 -3.0(7) ? . . . .
Cu1 N3 C11 C10 -17.3(11) ? . . . .
Cu1 N3 C11 C12 160.3(5) ? . . . .
Cu1 N3 C14 C13 -164.0(5) ? . . . .
Cu1 N3 C14 C15 14.4(8) ? . . . .
C11 N3 C14 C13 -4.1(8) ? . . . .
C11 N3 C14 C15 174.3(6) ? . . . .
C14 N3 C11 C10 -172.7(7) ? . . . .
C14 N3 C11 C12 4.9(8) ? . . . .
Cu1 N4 C6 C5 18.1(9) ? . . . .
Cu1 N4 C6 C7 -161.0(4) ? . . . .
Cu1 N4 C9 C8 160.0(5) ? . . . .
Cu1 N4 C9 C10 -15.5(10) ? . . . .
C6 N4 C9 C8 3.3(8) ? . . . .
C6 N4 C9 C10 -172.3(7) ? . . . .
C9 N4 C6 C5 175.7(7) ? . . . .
C9 N4 C6 C7 -3.4(7) ? . . . .
N1 C1 C2 C3 0.8(8) ? . . . .
N1 C1 C19 C18 10.5(11) ? . . . .
N1 C1 C19 C33 -167.2(6) ? . . . .
C2 C1 C19 C18 -166.1(7) ? . . . .
C2 C1 C19 C33 16.2(11) ? . . . .
C19 C1 C2 C3 177.9(7) ? . . . .
C1 C2 C3 C4 -1.1(8) ? . . . .
C2 C3 C4 N1 1.1(8) ? . . . .
C2 C3 C4 C5 -179.0(7) ? . . . .
N1 C4 C5 C6 -16.2(11) ? . . . .
N1 C4 C5 C20 165.0(6) ? . . . .
C3 C4 C5 C6 163.9(7) ? . . . .
C3 C4 C5 C20 -14.9(11) ? . . . .
C4 C5 C6 N4 -6.0(12) ? . . . .
C4 C5 C6 C7 172.9(7) ? . . . .
C4 C5 C20 C21 -57.2(9) ? . . . .
C4 C5 C20 C25 127.0(7) ? . . . .
C6 C5 C20 C21 123.9(7) ? . . . .
C6 C5 C20 C25 -51.9(9) ? . . . .
C20 C5 C6 N4 172.9(6) ? . . . .
C20 C5 C6 C7 -8.3(11) ? . . . .
N4 C6 C7 C8 2.3(8) ? . . . .
C5 C6 C7 C8 -176.7(7) ? . . . .
C6 C7 C8 C9 -0.2(6) ? . . . .
C7 C8 C9 N4 -1.9(8) ? . . . .
C7 C8 C9 C10 173.6(7) ? . . . .
N4 C9 C10 C11 11.0(12) ? . . . .
N4 C9 C10 C27 -170.3(6) ? . . . .
C8 C9 C10 C11 -163.8(7) ? . . . .
C8 C9 C10 C27 14.9(11) ? . . . .
C9 C10 C11 N3 5.3(11) ? . . . .
C9 C10 C11 C12 -171.6(8) ? . . . .
C9 C10 C27 C28 55.8(9) ? . . . .
C9 C10 C27 C32 -125.2(8) ? . . . .
C11 C10 C27 C28 -125.4(8) ? . . . .
C11 C10 C27 C32 53.6(10) ? . . . .
C27 C10 C11 N3 -173.4(6) ? . . . .
C27 C10 C11 C12 9.7(13) ? . . . .
N3 C11 C12 C13 -3.8(9) ? . . . .
C10 C11 C12 C13 173.3(8) ? . . . .
C11 C12 C13 C14 1.4(9) ? . . . .
C12 C13 C14 N3 1.7(9) ? . . . .
C12 C13 C14 C15 -176.2(8) ? . . . .
N3 C14 C15 N2 -18.8(8) ? . . . .
N3 C14 C15 C16 152.1(8) ? . . . .
C13 C14 C15 N2 159.1(9) ? . . . .
C13 C14 C15 C16 -30.1(16) ? . . . .
N2 C15 C16 C17 1.7(8) ? . . . .
C14 C15 C16 C17 -169.3(8) ? . . . .
C15 C16 C17 C18 0.1(6) ? . . . .
C16 C17 C18 N2 -1.9(8) ? . . . .
C16 C17 C18 C19 174.3(7) ? . . . .
N2 C18 C19 C1 11.5(11) ? . . . .
N2 C18 C19 C33 -170.9(6) ? . . . .
C17 C18 C19 C1 -164.3(7) ? . . . .
C17 C18 C19 C33 13.3(12) ? . . . .
C1 C19 C33 C34 -136.7(8) ? . . . .
C1 C19 C33 C38 44.3(11) ? . . . .
C18 C19 C33 C34 45.6(11) ? . . . .
C18 C19 C33 C38 -133.4(8) ? . . . .
C5 C20 C21 C22 -176.2(6) ? . . . .
C5 C20 C25 C24 176.4(6) ? . . . .
C21 C20 C25 C24 0.6(10) ? . . . .
C25 C20 C21 C22 -0.2(8) ? . . . .
C20 C21 C22 C23 0.8(10) ? . . . .
C21 C22 C23 O1 -179.6(6) ? . . . .
C21 C22 C23 C24 -1.8(10) ? . . . .
O1 C23 C24 C25 -179.8(5) ? . . . .
C22 C23 C24 C25 2.1(10) ? . . . .
C23 C24 C25 C20 -1.5(10) ? . . . .
C10 C27 C28 C29 178.3(6) ? . . . .
C10 C27 C32 C31 -179.1(7) ? . . . .
C28 C27 C32 C31 -0.1(10) ? . . . .
C32 C27 C28 C29 -0.7(11) ? . . . .
C27 C28 C29 C30 1.1(12) ? . . . .
C28 C29 C30 C31 -0.7(11) ? . . . .
C29 C30 C31 C32 -0.1(13) ? . . . .
C30 C31 C32 C27 0.5(10) ? . . . .
C19 C33 C34 C35 -179.1(8) ? . . . .
C19 C33 C38 C37 179.2(8) ? . . . .
C34 C33 C38 C37 0.1(11) ? . . . .
C38 C33 C34 C35 0.0(12) ? . . . .
C33 C34 C35 C36 0.9(13) ? . . . .
C34 C35 C36 C37 -1.9(14) ? . . . .
C35 C36 C37 C38 2.0(15) ? . . . .
C36 C37 C38 C33 -1.1(14) ? . . . .
